data_9015431
loop_
_publ_author_name
'Takeuchi, Y.'

_publ_section_title
;
 The structure of fluoborite
;
_journal_name_full 'Acta Crystallographica'
_journal_page_first 208
_journal_page_last 210
_journal_paper_doi 10.1107/S0365110X50000501
_journal_volume 3
_journal_year 1950
_chemical_compound_source 'Tallgruvan, Sweden'
_chemical_formula_sum 'B F0.87 H2.13 Mg3 O5.13'
_chemical_name_mineral Hydroxylborite
_space_group_IT_number 176
_symmetry_space_group_name_Hall '-P 6c'
_symmetry_space_group_name_H-M 'P 63/m'
_cell_angle_alpha 90
_cell_angle_beta 90
_cell_angle_gamma 120
_cell_formula_units_Z 2
_cell_length_a 9.06
_cell_length_b 9.06
_cell_length_c 3.06
_cell_volume 217.525
_database_code_amcsd 0009139
_exptl_crystal_density_diffrn 2.817
_cod_original_formula_sum 'Mg3 B O5.13 (F.87 H2.13)'
_cod_database_code 9015431

loop_
_space_group_symop_operation_xyz
x,y,z
-x+y,-x,1/2-z
x-y,x,1/2+z
y,-x+y,-z
-y,x-y,z
x,y,1/2-z
-x,-y,1/2+z
x-y,x,-z
-x+y,-x,z
-y,x-y,1/2-z
y,-x+y,1/2+z
-x,-y,-z

loop_
_atom_site_label
_atom_site_fract_x
_atom_site_fract_y
_atom_site_fract_z
_atom_site_occupancy
_atom_site_type_symbol
_atom_site_attached_hydrogens
Mg 0.38100 0.03800 0.25000 1.00000 Mg 0
B 0.66667 0.33333 0.75000 1.00000 B 0
O 0.53700 0.15600 0.75000 1.00000 O 0
O-H 0.31000 0.21800 0.25000 0.71000 O 1
F 0.31000 0.21800 0.25000 0.29000 F 0

loop_
_cod_changelog_entry_id
_cod_changelog_entry_author
_cod_changelog_entry_date
_cod_changelog_entry_text
1
;cod-tools version 3.8.0
Id: cif_guess_AMCSD_atom_types 9574 2023-05-10 09:00:05Z saulius
;
2023-05-10T18:56:04+03:00
;Derived atom types and hydrogen counts
from atom names that follow the AMCSD naming convention
(Wat == water, O-H == hydroxyl).
;

loop_
_cod_related_entry_id
_cod_related_entry_database
_cod_related_entry_code
1 AMCSD 0009139
